data_7059931
loop_
_publ_author_name
'Todorov, Petar'
'Georgieva, Stela'
'Peneva, Petia'
'Rusew, Rusi'
'Shivachev, Boris'
'Georgiev, Anton'

_publ_section_title
;
 Experimental and theoretical study of bidirectional photoswitching
 behavior of 5,5&#x2032;-diphenylhydantoin Schiff bases: synthesis,
 crystal structure and kinetic approaches
;
_journal_issue 35
_journal_name_full 'New Journal of Chemistry'
_journal_page_first 15081
_journal_page_last 15099
_journal_paper_doi 10.1039/D0NJ03301D
_journal_volume 44
_journal_year 2020
_chemical_formula_moiety 'C21 H16 N4 O2'
_chemical_formula_sum 'C21 H16 N4 O2'
_chemical_formula_weight 356.38
_space_group_crystal_system monoclinic
_space_group_IT_number 15
_space_group_name_Hall '-I 2ya'
_space_group_name_H-M_alt 'I 1 2/a 1'
_atom_sites_solution_hydrogens mixed
_atom_sites_solution_primary direct
_audit_creation_date 2019-07-05
_audit_creation_method
;
Olex2 1.2
(compiled 2018.05.29 svn.r3508 for OlexSys, GUI svn.r5506)
;
_audit_update_record
;
2020-06-23 deposited with the CCDC.	2020-08-03 downloaded from the CCDC.
;
_cell_angle_alpha 90
_cell_angle_beta 105.355(4)
_cell_angle_gamma 90
_cell_formula_units_Z 8
_cell_length_a 16.3125(6)
_cell_length_b 8.4276(3)
_cell_length_c 27.2914(10)
_cell_measurement_reflns_used 4193
_cell_measurement_temperature 290
_cell_measurement_theta_max 26.4090
_cell_measurement_theta_min 3.2990
_cell_volume 3618.0(2)
_computing_cell_refinement 'CrysAlisPro 1.171.38.46 (Rigaku OD, 2015)'
_computing_data_collection 'CrysAlisPro 1.171.38.46 (Rigaku OD, 2015)'
_computing_data_reduction 'CrysAlisPro 1.171.38.46 (Rigaku OD, 2015)'
_computing_molecular_graphics 'Olex2 (Dolomanov et al., 2009)'
_computing_publication_material 'Olex2 (Dolomanov et al., 2009)'
_computing_structure_refinement 'ShelXL (Sheldrick, 2015)'
_computing_structure_solution 'ShelXS (Sheldrick, 2008)'
_diffrn_ambient_temperature 290
_diffrn_detector 'CCD plate'
_diffrn_detector_area_resol_mean 10.3974
_diffrn_detector_type Atlas
_diffrn_measured_fraction_theta_full 0.997
_diffrn_measured_fraction_theta_max 0.854
_diffrn_measurement_details
;
List of Runs (angles in degrees, time in seconds):

  # Type    Start    End  Width  t~exp~   \w     \q     \k     \f   Frames
#--------------------------------------------------------------------------
  1  \w     41.00  72.00   1.00   20.00    --    7.52  57.00-180.00   31
  2  \w     21.00  82.00   1.00   20.00    --    7.52  38.00 -30.00   61
  3  \w     -2.00  84.00   1.00   20.00    --    7.52  77.00  30.00   86
  4  \w    -17.00   9.00   1.00   20.00    --   -8.15 -99.00   0.00   26
  5  \w     -8.00  23.00   1.00   20.00    --   -8.15 -77.00 -60.00   31
  6  \w    -12.00  27.00   1.00   20.00    --   -8.15 -99.00  30.00   39
;
_diffrn_measurement_device 'four-circle diffractometer'
_diffrn_measurement_device_type 'SuperNova, Dual, Cu at zero, Atlas'
_diffrn_measurement_method '\w scans'
_diffrn_orient_matrix_type 'CrysAlisPro convention (1999,Acta A55,543-557)'
_diffrn_orient_matrix_UB_11 0.0389154000
_diffrn_orient_matrix_UB_12 0.0102132000
_diffrn_orient_matrix_UB_13 0.0188934000
_diffrn_orient_matrix_UB_21 -0.0227323000
_diffrn_orient_matrix_UB_22 0.0207914000
_diffrn_orient_matrix_UB_23 0.0179062000
_diffrn_orient_matrix_UB_31 -0.0009441000
_diffrn_orient_matrix_UB_32 -0.0809503000
_diffrn_orient_matrix_UB_33 0.0069731000
_diffrn_radiation_monochromator mirror
_diffrn_radiation_probe x-ray
_diffrn_radiation_type MoK\a
_diffrn_radiation_wavelength 0.71073
_diffrn_reflns_av_R_equivalents 0.0317
_diffrn_reflns_av_unetI/netI 0.0307
_diffrn_reflns_Laue_measured_fraction_full 0.997
_diffrn_reflns_Laue_measured_fraction_max 0.854
_diffrn_reflns_limit_h_max 21
_diffrn_reflns_limit_h_min -20
_diffrn_reflns_limit_k_max 11
_diffrn_reflns_limit_k_min -8
_diffrn_reflns_limit_l_max 35
_diffrn_reflns_limit_l_min -34
_diffrn_reflns_number 12845
_diffrn_reflns_point_group_measured_fraction_full 0.997
_diffrn_reflns_point_group_measured_fraction_max 0.854
_diffrn_reflns_theta_full 25.242
_diffrn_reflns_theta_max 28.471
_diffrn_reflns_theta_min 2.976
_diffrn_source 'micro-focus sealed X-ray tube'
_diffrn_source_type 'SuperNova (Mo) X-ray Source'
_exptl_absorpt_coefficient_mu 0.087
_exptl_absorpt_correction_T_max 1.00000
_exptl_absorpt_correction_T_min 0.73773
_exptl_absorpt_correction_type multi-scan
_exptl_absorpt_process_details
;
CrysAlisPro 1.171.38.46 (Rigaku Oxford Diffraction, 2015)
Empirical absorption correction using spherical harmonics,
 implemented in SCALE3 ABSPACK scaling algorithm.
;
_exptl_crystal_colour colourless
_exptl_crystal_colour_primary colourless
_exptl_crystal_density_diffrn 1.309
_exptl_crystal_description block
_exptl_crystal_F_000 1488
_exptl_crystal_size_max 0.2
_exptl_crystal_size_mid 0.2
_exptl_crystal_size_min 0.2
_refine_diff_density_max 0.151
_refine_diff_density_min -0.168
_refine_diff_density_rms 0.039
_refine_ls_extinction_method none
_refine_ls_goodness_of_fit_ref 1.077
_refine_ls_hydrogen_treatment mixed
_refine_ls_matrix_type full
_refine_ls_number_parameters 248
_refine_ls_number_reflns 3912
_refine_ls_number_restraints 0
_refine_ls_restrained_S_all 1.077
_refine_ls_R_factor_all 0.0764
_refine_ls_R_factor_gt 0.0482
_refine_ls_shift/su_max 0.001
_refine_ls_shift/su_mean 0.000
_refine_ls_structure_factor_coef Fsqd
_refine_ls_weighting_details 'w=1/[\s^2^(Fo^2^)+(0.0456P)^2^+2.5772P] where P=(Fo^2^+2Fc^2^)/3'
_refine_ls_weighting_scheme calc
_refine_ls_wR_factor_gt 0.1154
_refine_ls_wR_factor_ref 0.1320
_reflns_Friedel_coverage 0.000
_reflns_number_gt 2743
_reflns_number_total 3912
_reflns_threshold_expression 'I > 2\s(I)'
_cod_data_source_file d0nj03301d2.cif
_cod_data_source_block exp_521
_cod_depositor_comments 'Adding full bibliography for 7059930--7059932.cif.'
_cod_database_code 7059931
_shelx_shelxl_version_number 2016/6
_chemical_oxdiff_formula 'C30 H30 N4 O4'
_chemical_oxdiff_usercomment 'SB4-Ph Petia '
_shelx_space_group_comment
;
The symmetry employed for this shelxl refinement is uniquely defined
by the following loop, which should always be used as a source of
symmetry information in preference to the above space-group names.
They are only intended as comments.
;
_shelx_estimated_absorpt_t_max 0.983
_shelx_estimated_absorpt_t_min 0.983
_reflns_odcompleteness_completeness 99.77
_reflns_odcompleteness_iscentric 1
_reflns_odcompleteness_theta 24.97
_olex2_refinement_description
;
1. Fixed Uiso
 At 1.2 times of:
  All C(H) groups
2.a Aromatic/amide H refined with riding coordinates:
 C10(H10), C15(H15), C9(H9), C12(H12), C14(H14), C5(H5), C9A(H9A), C13(H13),
 C8(H8), C5A(H5A), C7(H7), C8A(H8A), C6(H6), C7A(H7A), C6A(H6A)
;
_olex2_date_sample_data_collection 2019-05-14
_olex2_submission_special_instructions 'No special instructions were received'
_oxdiff_exptl_absorpt_empirical_details
;
Empirical correction (ABSPACK) includes:
- Absorption correction using spherical harmonics
- Frame scaling
;
_oxdiff_exptl_absorpt_empirical_full_max 1.354
_oxdiff_exptl_absorpt_empirical_full_min 0.633

loop_
_space_group_symop_operation_xyz
'x, y, z'
'-x+1/2, y, -z'
'x+1/2, y+1/2, z+1/2'
'-x+1, y+1/2, -z+1/2'
'-x, -y, -z'
'x-1/2, -y, z'
'-x+1/2, -y+1/2, -z+1/2'
'x, -y+1/2, z+1/2'

loop_
_atom_site_label
_atom_site_type_symbol
_atom_site_fract_x
_atom_site_fract_y
_atom_site_fract_z
_atom_site_U_iso_or_equiv
_atom_site_adp_type
_atom_site_occupancy
_atom_site_site_symmetry_order
_atom_site_calc_flag
_atom_site_refinement_flags_posn
_atom_site_refinement_flags_adp
_atom_site_refinement_flags_occupancy
_atom_site_disorder_assembly
_atom_site_disorder_group
N3 N 0.58421(9) 0.23245(19) 0.67100(6) 0.0431(4) Uani 1 1 d . . . . .
N4 N 0.72056(10) 0.01981(19) 0.77078(6) 0.0466(4) Uani 1 1 d . . . . .
O2 O 0.48555(9) 0.32389(17) 0.57616(5) 0.0503(4) Uani 1 1 d . . . . .
N2 N 0.51076(9) 0.32229(18) 0.66340(5) 0.0394(4) Uani 1 1 d . . . . .
O1 O 0.49226(8) 0.36125(17) 0.74488(5) 0.0491(4) Uani 1 1 d . . . . .
N1 N 0.40768(10) 0.4791(2) 0.67355(5) 0.0428(4) Uani 1 1 d . . . . .
C1 C 0.47116(11) 0.3862(2) 0.69951(7) 0.0389(4) Uani 1 1 d . . . . .
C3 C 0.39484(11) 0.4740(2) 0.61850(6) 0.0389(4) Uani 1 1 d . . . . .
C2 C 0.46779(11) 0.3644(2) 0.61428(7) 0.0379(4) Uani 1 1 d . . . . .
C11 C 0.69483(11) 0.0802(2) 0.72387(7) 0.0425(4) Uani 1 1 d . . . . .
C10 C 0.61679(12) 0.1756(2) 0.71464(7) 0.0471(5) Uani 1 1 d . . . . .
H10 H 0.591446 0.193996 0.740880 0.057 Uiso 1 1 calc R . . . .
C4 C 0.40895(12) 0.6350(2) 0.59633(7) 0.0435(4) Uani 1 1 d . . . . .
C4A C 0.30717(12) 0.4038(2) 0.59399(7) 0.0454(5) Uani 1 1 d . . . . .
C15 C 0.79155(12) -0.0675(2) 0.78228(8) 0.0519(5) Uani 1 1 d . . . . .
H15 H 0.809588 -0.110611 0.814735 0.062 Uiso 1 1 calc R . . . .
C9 C 0.38642(15) 0.6550(3) 0.54433(8) 0.0599(6) Uani 1 1 d . . . . .
H9 H 0.360090 0.572444 0.523402 0.072 Uiso 1 1 calc R . . . .
C12 C 0.73921(15) 0.0557(3) 0.68797(9) 0.0633(6) Uani 1 1 d . . . . .
H12 H 0.720108 0.098623 0.655550 0.076 Uiso 1 1 calc R . . . .
C14 C 0.83878(13) -0.0965(3) 0.74891(9) 0.0592(6) Uani 1 1 d . . . . .
H14 H 0.887900 -0.157652 0.758453 0.071 Uiso 1 1 calc R . . . .
C5 C 0.44810(14) 0.7588(3) 0.62638(8) 0.0578(6) Uani 1 1 d . . . . .
H5 H 0.464329 0.747425 0.661528 0.069 Uiso 1 1 calc R . . . .
C9A C 0.23633(14) 0.4966(3) 0.59148(9) 0.0688(7) Uani 1 1 d . . . . .
H9A H 0.243041 0.601324 0.602597 0.083 Uiso 1 1 calc R . . . .
C13 C 0.81258(15) -0.0340(3) 0.70121(10) 0.0725(7) Uani 1 1 d . . . . .
H13 H 0.843909 -0.051664 0.677783 0.087 Uiso 1 1 calc R . . . .
C8 C 0.40253(17) 0.7966(3) 0.52293(9) 0.0708(7) Uani 1 1 d . . . . .
H8 H 0.387435 0.808116 0.487786 0.085 Uiso 1 1 calc R . . . .
C5A C 0.29602(15) 0.2498(3) 0.57702(9) 0.0690(7) Uani 1 1 d . . . . .
H5A H 0.342941 0.185909 0.578070 0.083 Uiso 1 1 calc R . . . .
C7 C 0.44048(16) 0.9193(3) 0.55315(10) 0.0687(7) Uani 1 1 d . . . . .
H7 H 0.450533 1.014962 0.538776 0.082 Uiso 1 1 calc R . . . .
C8A C 0.15564(16) 0.4351(5) 0.57261(10) 0.0884(10) Uani 1 1 d . . . . .
H8A H 0.108300 0.498320 0.571075 0.106 Uiso 1 1 calc R . . . .
C6 C 0.46348(17) 0.9004(3) 0.60456(10) 0.0710(7) Uani 1 1 d . . . . .
H6 H 0.489806 0.983460 0.625245 0.085 Uiso 1 1 calc R . . . .
C7A C 0.14532(19) 0.2815(6) 0.55619(11) 0.1014(12) Uani 1 1 d . . . . .
H7A H 0.091000 0.239942 0.543589 0.122 Uiso 1 1 calc R . . . .
C6A C 0.2144(2) 0.1899(4) 0.55830(12) 0.1013(10) Uani 1 1 d . . . . .
H6A H 0.207113 0.085402 0.547052 0.122 Uiso 1 1 calc R . . . .
H1 H 0.3634(14) 0.505(2) 0.6864(8) 0.055(6) Uiso 1 1 d . . . . .

loop_
_atom_site_aniso_label
_atom_site_aniso_U_11
_atom_site_aniso_U_22
_atom_site_aniso_U_33
_atom_site_aniso_U_23
_atom_site_aniso_U_13
_atom_site_aniso_U_12
N3 0.0372(8) 0.0437(9) 0.0475(9) -0.0005(7) 0.0097(7) 0.0040(7)
N4 0.0398(9) 0.0480(9) 0.0525(10) 0.0043(8) 0.0128(7) 0.0043(8)
O2 0.0565(8) 0.0554(8) 0.0417(7) -0.0041(6) 0.0177(6) 0.0054(7)
N2 0.0354(8) 0.0445(9) 0.0382(8) 0.0015(7) 0.0096(6) 0.0024(7)
O1 0.0457(7) 0.0650(9) 0.0360(7) 0.0046(6) 0.0097(5) 0.0017(7)
N1 0.0390(8) 0.0553(10) 0.0338(8) -0.0014(7) 0.0090(6) 0.0073(8)
C1 0.0352(9) 0.0432(10) 0.0380(10) -0.0018(8) 0.0093(7) -0.0056(8)
C3 0.0393(9) 0.0433(10) 0.0331(9) -0.0028(7) 0.0079(7) 0.0021(8)
C2 0.0382(9) 0.0378(9) 0.0375(9) -0.0011(8) 0.0097(7) -0.0045(8)
C11 0.0376(10) 0.0400(10) 0.0497(11) 0.0001(8) 0.0113(8) -0.0006(8)
C10 0.0430(10) 0.0502(11) 0.0505(11) 0.0067(9) 0.0165(8) 0.0047(9)
C4 0.0454(10) 0.0388(10) 0.0462(10) -0.0027(8) 0.0120(8) 0.0054(8)
C4A 0.0388(10) 0.0584(12) 0.0375(10) 0.0029(9) 0.0074(7) -0.0013(9)
C15 0.0423(11) 0.0477(11) 0.0614(13) 0.0022(10) 0.0061(9) 0.0051(9)
C9 0.0809(16) 0.0493(12) 0.0462(11) 0.0021(10) 0.0109(10) -0.0039(11)
C12 0.0621(14) 0.0741(16) 0.0579(13) 0.0058(11) 0.0234(11) 0.0129(12)
C14 0.0425(11) 0.0544(13) 0.0789(16) -0.0088(11) 0.0129(11) 0.0090(10)
C5 0.0693(14) 0.0486(12) 0.0524(12) -0.0086(10) 0.0107(10) -0.0013(11)
C9A 0.0461(12) 0.0934(19) 0.0645(14) 0.0019(13) 0.0106(10) 0.0125(13)
C13 0.0611(14) 0.0872(18) 0.0786(17) -0.0078(14) 0.0349(12) 0.0170(14)
C8 0.0933(18) 0.0606(15) 0.0572(14) 0.0145(12) 0.0174(12) 0.0049(13)
C5A 0.0551(13) 0.0694(16) 0.0781(16) -0.0139(13) 0.0099(11) -0.0163(12)
C7 0.0852(17) 0.0422(12) 0.0852(18) 0.0096(12) 0.0337(14) 0.0062(12)
C8A 0.0430(13) 0.156(3) 0.0646(16) 0.0172(19) 0.0120(11) 0.0122(17)
C6 0.0853(18) 0.0405(12) 0.0857(18) -0.0138(12) 0.0199(14) -0.0053(12)
C7A 0.0526(17) 0.174(4) 0.0720(18) 0.010(2) 0.0058(13) -0.039(2)
C6A 0.078(2) 0.113(3) 0.105(2) -0.0223(19) 0.0102(17) -0.045(2)

loop_
_atom_type_symbol
_atom_type_description
_atom_type_scat_dispersion_real
_atom_type_scat_dispersion_imag
_atom_type_scat_source
C C 0.0033 0.0016 'International Tables Vol C Tables 4.2.6.8 and 6.1.1.4'
H H 0.0000 0.0000 'International Tables Vol C Tables 4.2.6.8 and 6.1.1.4'
N N 0.0061 0.0033 'International Tables Vol C Tables 4.2.6.8 and 6.1.1.4'
O O 0.0106 0.0060 'International Tables Vol C Tables 4.2.6.8 and 6.1.1.4'

loop_
_geom_angle_atom_site_label_1
_geom_angle_atom_site_label_2
_geom_angle_atom_site_label_3
_geom_angle
_geom_angle_site_symmetry_1
_geom_angle_site_symmetry_3
_geom_angle_publ_flag
C10 N3 N2 118.68(16) . . ?
C15 N4 C11 117.83(17) . . ?
N3 N2 C1 129.63(14) . . ?
C2 N2 N3 118.75(14) . . ?
C2 N2 C1 111.59(14) . . ?
C1 N1 C3 113.97(15) . . ?
C1 N1 H1 121.2(13) . . ?
C3 N1 H1 119.4(13) . . ?
O1 C1 N2 125.77(17) . . ?
O1 C1 N1 127.69(17) . . ?
N1 C1 N2 106.54(15) . . ?
N1 C3 C2 101.07(13) . . ?
N1 C3 C4 112.68(15) . . ?
N1 C3 C4A 108.92(15) . . ?
C4 C3 C2 107.67(14) . . ?
C4 C3 C4A 113.08(15) . . ?
C4A C3 C2 112.85(15) . . ?
O2 C2 N2 126.11(17) . . ?
O2 C2 C3 127.30(16) . . ?
N2 C2 C3 106.58(14) . . ?
N4 C11 C10 114.21(17) . . ?
N4 C11 C12 122.14(18) . . ?
C12 C11 C10 123.64(18) . . ?
N3 C10 C11 119.89(18) . . ?
N3 C10 H10 120.1 . . ?
C11 C10 H10 120.1 . . ?
C9 C4 C3 119.32(17) . . ?
C5 C4 C3 122.16(17) . . ?
C5 C4 C9 118.41(19) . . ?
C9A C4A C3 118.4(2) . . ?
C5A C4A C3 122.57(19) . . ?
C5A C4A C9A 118.9(2) . . ?
N4 C15 H15 118.3 . . ?
N4 C15 C14 123.3(2) . . ?
C14 C15 H15 118.3 . . ?
C4 C9 H9 119.6 . . ?
C4 C9 C8 120.8(2) . . ?
C8 C9 H9 119.6 . . ?
C11 C12 H12 120.7 . . ?
C11 C12 C13 118.6(2) . . ?
C13 C12 H12 120.7 . . ?
C15 C14 H14 120.7 . . ?
C15 C14 C13 118.6(2) . . ?
C13 C14 H14 120.7 . . ?
C4 C5 H5 119.8 . . ?
C4 C5 C6 120.4(2) . . ?
C6 C5 H5 119.8 . . ?
C4A C9A H9A 119.7 . . ?
C8A C9A C4A 120.5(3) . . ?
C8A C9A H9A 119.7 . . ?
C12 C13 H13 120.3 . . ?
C14 C13 C12 119.5(2) . . ?
C14 C13 H13 120.3 . . ?
C9 C8 H8 119.8 . . ?
C7 C8 C9 120.3(2) . . ?
C7 C8 H8 119.8 . . ?
C4A C5A H5A 120.1 . . ?
C4A C5A C6A 119.7(3) . . ?
C6A C5A H5A 120.1 . . ?
C8 C7 H7 120.3 . . ?
C6 C7 C8 119.4(2) . . ?
C6 C7 H7 120.3 . . ?
C9A C8A H8A 120.0 . . ?
C7A C8A C9A 120.1(3) . . ?
C7A C8A H8A 120.0 . . ?
C5 C6 H6 119.6 . . ?
C7 C6 C5 120.8(2) . . ?
C7 C6 H6 119.6 . . ?
C8A C7A H7A 120.1 . . ?
C6A C7A C8A 119.8(3) . . ?
C6A C7A H7A 120.1 . . ?
C5A C6A H6A 119.5 . . ?
C7A C6A C5A 121.0(3) . . ?
C7A C6A H6A 119.5 . . ?

loop_
_geom_bond_atom_site_label_1
_geom_bond_atom_site_label_2
_geom_bond_distance
_geom_bond_site_symmetry_2
_geom_bond_publ_flag
N3 N2 1.386(2) . ?
N3 C10 1.263(2) . ?
N4 C11 1.338(2) . ?
N4 C15 1.337(2) . ?
O2 C2 1.201(2) . ?
N2 C1 1.420(2) . ?
N2 C2 1.385(2) . ?
O1 C1 1.213(2) . ?
N1 C1 1.341(2) . ?
N1 C3 1.461(2) . ?
N1 H1 0.91(2) . ?
C3 C2 1.535(3) . ?
C3 C4 1.527(3) . ?
C3 C4A 1.529(3) . ?
C11 C10 1.470(3) . ?
C11 C12 1.379(3) . ?
C10 H10 0.9300 . ?
C4 C9 1.379(3) . ?
C4 C5 1.376(3) . ?
C4A C9A 1.382(3) . ?
C4A C5A 1.374(3) . ?
C15 H15 0.9300 . ?
C15 C14 1.362(3) . ?
C9 H9 0.9300 . ?
C9 C8 1.384(3) . ?
C12 H12 0.9300 . ?
C12 C13 1.380(3) . ?
C14 H14 0.9300 . ?
C14 C13 1.364(3) . ?
C5 H5 0.9300 . ?
C5 C6 1.386(3) . ?
C9A H9A 0.9300 . ?
C9A C8A 1.381(4) . ?
C13 H13 0.9300 . ?
C8 H8 0.9300 . ?
C8 C7 1.365(3) . ?
C5A H5A 0.9300 . ?
C5A C6A 1.388(4) . ?
C7 H7 0.9300 . ?
C7 C6 1.362(4) . ?
C8A H8A 0.9300 . ?
C8A C7A 1.365(5) . ?
C6 H6 0.9300 . ?
C7A H7A 0.9300 . ?
C7A C6A 1.355(5) . ?
C6A H6A 0.9300 . ?

loop_
_geom_hbond_atom_site_label_D
_geom_hbond_atom_site_label_H
_geom_hbond_atom_site_label_A
_geom_hbond_distance_DH
_geom_hbond_distance_HA
_geom_hbond_distance_DA
_geom_hbond_angle_DHA
_geom_hbond_site_symmetry_A
C10 H10 O1 0.93 2.17 2.854(2) 129.5 .
C14 H14 O1 0.93 2.51 3.377(3) 154.7 6_655

loop_
_geom_torsion_atom_site_label_1
_geom_torsion_atom_site_label_2
_geom_torsion_atom_site_label_3
_geom_torsion_atom_site_label_4
_geom_torsion
_geom_torsion_site_symmetry_1
_geom_torsion_site_symmetry_2
_geom_torsion_site_symmetry_3
_geom_torsion_site_symmetry_4
_geom_torsion_publ_flag
N3 N2 C1 O1 -6.5(3) . . . . ?
N3 N2 C1 N1 172.84(16) . . . . ?
N3 N2 C2 O2 4.0(3) . . . . ?
N3 N2 C2 C3 -175.15(14) . . . . ?
N4 C11 C10 N3 -176.68(17) . . . . ?
N4 C11 C12 C13 -0.1(3) . . . . ?
N4 C15 C14 C13 -0.2(3) . . . . ?
N2 N3 C10 C11 -179.82(16) . . . . ?
N1 C3 C2 O2 -179.05(18) . . . . ?
N1 C3 C2 N2 0.04(18) . . . . ?
N1 C3 C4 C9 -169.93(18) . . . . ?
N1 C3 C4 C5 14.0(3) . . . . ?
N1 C3 C4A C9A 74.0(2) . . . . ?
N1 C3 C4A C5A -102.3(2) . . . . ?
C1 N2 C2 O2 -177.93(17) . . . . ?
C1 N2 C2 C3 2.97(19) . . . . ?
C1 N1 C3 C2 -3.3(2) . . . . ?
C1 N1 C3 C4 -117.92(17) . . . . ?
C1 N1 C3 C4A 115.76(18) . . . . ?
C3 N1 C1 N2 5.1(2) . . . . ?
C3 N1 C1 O1 -175.50(18) . . . . ?
C3 C4 C9 C8 -176.5(2) . . . . ?
C3 C4 C5 C6 176.8(2) . . . . ?
C3 C4A C9A C8A -175.9(2) . . . . ?
C3 C4A C5A C6A 175.6(2) . . . . ?
C2 N2 C1 O1 175.61(17) . . . . ?
C2 N2 C1 N1 -5.0(2) . . . . ?
C2 C3 C4 C9 79.5(2) . . . . ?
C2 C3 C4 C5 -96.6(2) . . . . ?
C2 C3 C4A C9A -174.63(18) . . . . ?
C2 C3 C4A C5A 9.1(3) . . . . ?
C11 N4 C15 C14 0.5(3) . . . . ?
C11 C12 C13 C14 0.5(4) . . . . ?
C10 N3 N2 C1 12.0(3) . . . . ?
C10 N3 N2 C2 -170.31(17) . . . . ?
C10 C11 C12 C13 178.9(2) . . . . ?
C4 C3 C2 O2 -60.7(2) . . . . ?
C4 C3 C2 N2 118.38(15) . . . . ?
C4 C3 C4A C9A -52.1(2) . . . . ?
C4 C3 C4A C5A 131.6(2) . . . . ?
C4 C9 C8 C7 -0.6(4) . . . . ?
C4 C5 C6 C7 -0.2(4) . . . . ?
C4A C3 C2 O2 64.8(2) . . . . ?
C4A C3 C2 N2 -116.12(16) . . . . ?
C4A C3 C4 C9 -45.9(2) . . . . ?
C4A C3 C4 C5 138.01(19) . . . . ?
C4A C9A C8A C7A -0.1(4) . . . . ?
C4A C5A C6A C7A 0.4(4) . . . . ?
C15 N4 C11 C10 -179.50(17) . . . . ?
C15 N4 C11 C12 -0.4(3) . . . . ?
C15 C14 C13 C12 -0.3(4) . . . . ?
C9 C4 C5 C6 0.6(3) . . . . ?
C9 C8 C7 C6 1.0(4) . . . . ?
C12 C11 C10 N3 4.2(3) . . . . ?
C5 C4 C9 C8 -0.2(3) . . . . ?
C9A C4A C5A C6A -0.7(4) . . . . ?
C9A C8A C7A C6A -0.2(5) . . . . ?
C8 C7 C6 C5 -0.6(4) . . . . ?
C5A C4A C9A C8A 0.5(3) . . . . ?
C8A C7A C6A C5A 0.1(5) . . . . ?
